data_2221184
loop_
_publ_author_name
'Xiao, Ge-Jiang'
'Wei, Chao'

_publ_section_title
;
 <i>N</i>'-(2-Methoxybenzylidene)-2-nitrobenzohydrazide
;
_journal_coeditor_code SJ2574
_journal_issue 3
_journal_name_full 'Acta Crystallographica Section E'
_journal_page_first o577
_journal_paper_doi 10.1107/S1600536809005753
_journal_volume 65
_journal_year 2009
_chemical_formula_iupac 'C15 H13 N3 O4'
_chemical_formula_moiety 'C15 H13 N3 O4'
_chemical_formula_sum 'C15 H13 N3 O4'
_chemical_formula_weight 299.28
_chemical_name_systematic
;
<i>N</i>'-(2-Methoxybenzylidene)-2-nitrobenzohydrazide
;
_space_group_IT_number 2
_symmetry_cell_setting triclinic
_symmetry_space_group_name_Hall '-P 1'
_symmetry_space_group_name_H-M 'P -1'
_atom_sites_solution_hydrogens geom
_atom_sites_solution_primary direct
_atom_sites_solution_secondary difmap
_audit_creation_method SHELXL-97
_cell_angle_alpha 91.748(4)
_cell_angle_beta 106.218(4)
_cell_angle_gamma 92.221(4)
_cell_formula_units_Z 2
_cell_length_a 7.491(2)
_cell_length_b 9.427(3)
_cell_length_c 10.977(3)
_cell_measurement_reflns_used 1428
_cell_measurement_temperature 298(2)
_cell_measurement_theta_max 24.9
_cell_measurement_theta_min 2.8
_cell_volume 743.1(4)
_computing_cell_refinement 'SAINT (Bruker, 2007)'
_computing_data_collection 'SMART (Bruker, 2007)'
_computing_data_reduction 'SAINT (Bruker, 2007)'
_computing_molecular_graphics 'SHELXTL (Sheldrick, 2008)'
_computing_publication_material 'SHELXTL (Sheldrick, 2008)'
_computing_structure_refinement 'SHELXTL (Sheldrick, 2008)'
_computing_structure_solution 'SHELXTL (Sheldrick, 2008)'
_diffrn_ambient_temperature 298(2)
_diffrn_measured_fraction_theta_full 0.970
_diffrn_measured_fraction_theta_max 0.970
_diffrn_measurement_device_type 'Bruker SMART 1000 CCD area-detector'
_diffrn_measurement_method \w
_diffrn_radiation_monochromator graphite
_diffrn_radiation_source 'fine-focus sealed tube'
_diffrn_radiation_type MoK\a
_diffrn_radiation_wavelength 0.71073
_diffrn_reflns_av_R_equivalents 0.0222
_diffrn_reflns_av_sigmaI/netI 0.0422
_diffrn_reflns_limit_h_max 9
_diffrn_reflns_limit_h_min -9
_diffrn_reflns_limit_k_max 11
_diffrn_reflns_limit_k_min -12
_diffrn_reflns_limit_l_max 14
_diffrn_reflns_limit_l_min -13
_diffrn_reflns_number 6232
_diffrn_reflns_theta_full 27.00
_diffrn_reflns_theta_max 27.00
_diffrn_reflns_theta_min 1.93
_diffrn_standards_number 0
_exptl_absorpt_coefficient_mu 0.099
_exptl_absorpt_correction_T_max 0.9785
_exptl_absorpt_correction_T_min 0.9775
_exptl_absorpt_correction_type multi-scan
_exptl_absorpt_process_details '(SADABS; Bruker, 2001)'
_exptl_crystal_colour colorless
_exptl_crystal_density_diffrn 1.338
_exptl_crystal_density_method 'not measured'
_exptl_crystal_description block
_exptl_crystal_F_000 312
_exptl_crystal_size_max 0.23
_exptl_crystal_size_mid 0.23
_exptl_crystal_size_min 0.22
_refine_diff_density_max 0.141
_refine_diff_density_min -0.198
_refine_ls_extinction_method none
_refine_ls_goodness_of_fit_ref 1.027
_refine_ls_hydrogen_treatment mixed
_refine_ls_matrix_type full
_refine_ls_number_parameters 203
_refine_ls_number_reflns 3140
_refine_ls_number_restraints 1
_refine_ls_restrained_S_all 1.027
_refine_ls_R_factor_all 0.0771
_refine_ls_R_factor_gt 0.0481
_refine_ls_shift/su_max 0.001
_refine_ls_shift/su_max_lt 0.001
_refine_ls_shift/su_mean 0.000
_refine_ls_structure_factor_coef Fsqd
_refine_ls_weighting_details 'calc w=1/[\s^2^(Fo^2^)+(0.0615P)^2^+0.0142P] where P=(Fo^2^+2Fc^2^)/3'
_refine_ls_weighting_scheme calc
_refine_ls_wR_factor_gt 0.1162
_refine_ls_wR_factor_ref 0.1318
_reflns_number_gt 2018
_reflns_number_total 3140
_reflns_threshold_expression I>2\s(I)
_cod_data_source_file sj2574.cif
_cod_data_source_block I
_cod_database_code 2221184
_cod_database_fobs_code 2221184

loop_
_symmetry_equiv_pos_as_xyz
'x, y, z'
'-x, -y, -z'

loop_
_atom_site_type_symbol
_atom_site_label
_atom_site_fract_x
_atom_site_fract_y
_atom_site_fract_z
_atom_site_U_iso_or_equiv
_atom_site_adp_type
_atom_site_calc_flag
_atom_site_refinement_flags
_atom_site_occupancy
_atom_site_disorder_assembly
_atom_site_disorder_group
O O1 0.6095(2) 0.83513(13) 0.54829(12) 0.0763(4) Uani d . 1 . .
O O2 0.1921(2) 0.69215(17) 0.37644(16) 0.0874(5) Uani d . 1 . .
O O3 0.1059(2) 0.54863(19) 0.2124(2) 0.1155(7) Uani d . 1 . .
O O4 0.32257(18) 1.20069(12) 0.01171(11) 0.0635(4) Uani d . 1 . .
N N1 0.4749(2) 0.90208(15) 0.35161(13) 0.0609(4) Uani d D 1 . .
N N2 0.3966(2) 0.86740(14) 0.22397(12) 0.0526(4) Uani d . 1 . .
N N3 0.2239(2) 0.60480(19) 0.30207(19) 0.0714(5) Uani d . 1 . .
C C1 0.5624(2) 0.65719(17) 0.38490(14) 0.0479(4) Uani d . 1 . .
C C2 0.4158(2) 0.56387(18) 0.32220(16) 0.0504(4) Uani d . 1 . .
C C3 0.4423(3) 0.43069(18) 0.27844(17) 0.0620(5) Uani d . 1 . .
H H3 0.3408 0.3709 0.2360 0.074 Uiso calc R 1 . .
C C4 0.6193(3) 0.3869(2) 0.29785(19) 0.0686(5) Uani d . 1 . .
H H4 0.6392 0.2967 0.2690 0.082 Uiso calc R 1 . .
C C5 0.7670(3) 0.4760(2) 0.35974(18) 0.0663(5) Uani d . 1 . .
H H5 0.8875 0.4463 0.3725 0.080 Uiso calc R 1 . .
C C6 0.7390(2) 0.6095(2) 0.40340(16) 0.0590(5) Uani d . 1 . .
H H6 0.8411 0.6684 0.4461 0.071 Uiso calc R 1 . .
C C7 0.5456(3) 0.80422(18) 0.43443(16) 0.0559(5) Uani d . 1 . .
C C8 0.3456(2) 0.97399(17) 0.15700(15) 0.0496(4) Uani d . 1 . .
H H8 0.3691 1.0645 0.1958 0.060 Uiso calc R 1 . .
C C9 0.2516(2) 0.95924(17) 0.02188(15) 0.0473(4) Uani d . 1 . .
C C10 0.2377(2) 1.07927(19) -0.05146(15) 0.0507(4) Uani d . 1 . .
C C11 0.1419(3) 1.0699(2) -0.17899(17) 0.0675(5) Uani d . 1 . .
H H11 0.1328 1.1499 -0.2275 0.081 Uiso calc R 1 . .
C C12 0.0606(3) 0.9428(3) -0.2335(2) 0.0777(6) Uani d . 1 . .
H H12 -0.0041 0.9371 -0.3193 0.093 Uiso calc R 1 . .
C C13 0.0727(3) 0.8231(2) -0.1637(2) 0.0735(6) Uani d . 1 . .
H H13 0.0170 0.7370 -0.2020 0.088 Uiso calc R 1 . .
C C14 0.1680(3) 0.8317(2) -0.03657(18) 0.0618(5) Uani d . 1 . .
H H14 0.1763 0.7508 0.0107 0.074 Uiso calc R 1 . .
C C15 0.3219(4) 1.3252(2) -0.0573(2) 0.0835(7) Uani d . 1 . .
H H15A 0.3822 1.3086 -0.1227 0.125 Uiso calc R 1 . .
H H15B 0.3874 1.4019 -0.0009 0.125 Uiso calc R 1 . .
H H15C 0.1958 1.3497 -0.0953 0.125 Uiso calc R 1 . .
H H1 0.462(3) 0.9897(13) 0.3841(18) 0.080 Uiso d D 1 . .

loop_
_atom_site_aniso_label
_atom_site_aniso_U_11
_atom_site_aniso_U_22
_atom_site_aniso_U_33
_atom_site_aniso_U_12
_atom_site_aniso_U_13
_atom_site_aniso_U_23
O1 0.1187(12) 0.0584(8) 0.0431(8) 0.0124(8) 0.0071(7) 0.0026(6)
O2 0.0841(11) 0.0920(11) 0.1047(12) 0.0271(9) 0.0521(9) 0.0251(10)
O3 0.0594(10) 0.1026(13) 0.1606(18) -0.0046(9) -0.0059(11) -0.0071(12)
O4 0.0816(9) 0.0535(7) 0.0498(7) -0.0058(6) 0.0095(6) 0.0122(6)
N1 0.0937(12) 0.0441(8) 0.0412(8) 0.0091(8) 0.0119(8) 0.0035(6)
N2 0.0670(9) 0.0485(8) 0.0426(8) 0.0070(7) 0.0149(7) 0.0036(6)
N3 0.0590(11) 0.0633(11) 0.0941(14) 0.0018(9) 0.0236(10) 0.0200(10)
C1 0.0598(11) 0.0455(9) 0.0382(9) 0.0046(8) 0.0122(7) 0.0101(7)
C2 0.0515(10) 0.0488(10) 0.0536(10) 0.0057(8) 0.0180(8) 0.0126(8)
C3 0.0713(13) 0.0459(10) 0.0673(12) -0.0034(9) 0.0175(10) 0.0045(9)
C4 0.0838(15) 0.0526(11) 0.0747(13) 0.0144(10) 0.0292(11) 0.0060(10)
C5 0.0629(12) 0.0700(13) 0.0697(13) 0.0201(10) 0.0213(10) 0.0160(10)
C6 0.0552(11) 0.0629(12) 0.0541(11) 0.0023(9) 0.0067(8) 0.0105(9)
C7 0.0734(12) 0.0496(10) 0.0427(10) 0.0033(9) 0.0127(8) 0.0069(8)
C8 0.0599(10) 0.0437(9) 0.0454(10) 0.0036(8) 0.0148(8) 0.0032(8)
C9 0.0486(9) 0.0490(10) 0.0459(9) 0.0047(7) 0.0153(7) 0.0012(8)
C10 0.0483(10) 0.0598(11) 0.0436(9) 0.0040(8) 0.0118(7) 0.0036(8)
C11 0.0670(12) 0.0854(15) 0.0466(11) 0.0043(11) 0.0096(9) 0.0082(10)
C12 0.0665(13) 0.1108(18) 0.0486(11) 0.0036(12) 0.0059(9) -0.0106(12)
C13 0.0657(13) 0.0799(15) 0.0706(14) -0.0082(11) 0.0166(10) -0.0269(12)
C14 0.0641(12) 0.0577(11) 0.0635(12) 0.0007(9) 0.0191(9) -0.0070(9)
C15 0.1165(18) 0.0631(13) 0.0682(14) -0.0017(12) 0.0200(12) 0.0229(11)

loop_
_atom_type_symbol
_atom_type_description
_atom_type_scat_dispersion_real
_atom_type_scat_dispersion_imag
_atom_type_scat_source
C C 0.0033 0.0016 'International Tables Vol C Tables 4.2.6.8 and 6.1.1.4'
H H 0.0000 0.0000 'International Tables Vol C Tables 4.2.6.8 and 6.1.1.4'
N N 0.0061 0.0033 'International Tables Vol C Tables 4.2.6.8 and 6.1.1.4'
O O 0.0106 0.0060 'International Tables Vol C Tables 4.2.6.8 and 6.1.1.4'

loop_
_geom_angle_atom_site_label_1
_geom_angle_atom_site_label_2
_geom_angle_atom_site_label_3
_geom_angle_site_symmetry_1
_geom_angle_site_symmetry_3
_geom_angle
_geom_angle_publ_flag
C10 O4 C15 . . 118.70(14) ?
C7 N1 N2 . . 121.79(14) ?
C7 N1 H1 . . 117.1(13) ?
N2 N1 H1 . . 120.3(13) ?
C8 N2 N1 . . 113.81(14) ?
O3 N3 O2 . . 124.2(2) ?
O3 N3 C2 . . 117.72(19) ?
O2 N3 C2 . . 118.09(18) ?
C6 C1 C2 . . 116.74(16) ?
C6 C1 C7 . . 117.41(16) ?
C2 C1 C7 . . 125.85(16) ?
C3 C2 C1 . . 122.53(17) ?
C3 C2 N3 . . 117.31(17) ?
C1 C2 N3 . . 120.16(16) ?
C4 C3 C2 . . 119.23(18) ?
C4 C3 H3 . . 120.4 ?
C2 C3 H3 . . 120.4 ?
C3 C4 C5 . . 119.76(18) ?
C3 C4 H4 . . 120.1 ?
C5 C4 H4 . . 120.1 ?
C4 C5 C6 . . 120.57(19) ?
C4 C5 H5 . . 119.7 ?
C6 C5 H5 . . 119.7 ?
C1 C6 C5 . . 121.16(18) ?
C1 C6 H6 . . 119.4 ?
C5 C6 H6 . . 119.4 ?
O1 C7 N1 . . 121.37(16) ?
O1 C7 C1 . . 119.77(15) ?
N1 C7 C1 . . 118.62(15) ?
N2 C8 C9 . . 122.23(15) ?
N2 C8 H8 . . 118.9 ?
C9 C8 H8 . . 118.9 ?
C14 C9 C10 . . 118.43(16) ?
C14 C9 C8 . . 122.47(16) ?
C10 C9 C8 . . 119.04(15) ?
O4 C10 C11 . . 124.23(17) ?
O4 C10 C9 . . 115.40(14) ?
C11 C10 C9 . . 120.37(17) ?
C12 C11 C10 . . 119.7(2) ?
C12 C11 H11 . . 120.2 ?
C10 C11 H11 . . 120.2 ?
C11 C12 C13 . . 121.14(19) ?
C11 C12 H12 . . 119.4 ?
C13 C12 H12 . . 119.4 ?
C12 C13 C14 . . 119.44(19) ?
C12 C13 H13 . . 120.3 ?
C14 C13 H13 . . 120.3 ?
C13 C14 C9 . . 120.9(2) ?
C13 C14 H14 . . 119.5 ?
C9 C14 H14 . . 119.5 ?
O4 C15 H15A . . 109.5 ?
O4 C15 H15B . . 109.5 ?
H15A C15 H15B . . 109.5 ?
O4 C15 H15C . . 109.5 ?
H15A C15 H15C . . 109.5 ?
H15B C15 H15C . . 109.5 ?

loop_
_geom_bond_atom_site_label_1
_geom_bond_atom_site_label_2
_geom_bond_site_symmetry_2
_geom_bond_distance
_geom_bond_publ_flag
O1 C7 . 1.2283(19) ?
O2 N3 . 1.218(2) ?
O3 N3 . 1.215(2) ?
O4 C10 . 1.358(2) ?
O4 C15 . 1.416(2) ?
N1 C7 . 1.333(2) ?
N1 N2 . 1.3828(19) ?
N1 H1 . 0.910(9) ?
N2 C8 . 1.270(2) ?
N3 C2 . 1.461(2) ?
C1 C6 . 1.376(2) ?
C1 C2 . 1.386(2) ?
C1 C7 . 1.496(2) ?
C2 C3 . 1.372(2) ?
C3 C4 . 1.365(3) ?
C3 H3 . 0.9300 ?
C4 C5 . 1.366(3) ?
C4 H4 . 0.9300 ?
C5 C6 . 1.377(3) ?
C5 H5 . 0.9300 ?
C6 H6 . 0.9300 ?
C8 C9 . 1.453(2) ?
C8 H8 . 0.9300 ?
C9 C14 . 1.385(2) ?
C9 C10 . 1.399(2) ?
C10 C11 . 1.382(2) ?
C11 C12 . 1.364(3) ?
C11 H11 . 0.9300 ?
C12 C13 . 1.375(3) ?
C12 H12 . 0.9300 ?
C13 C14 . 1.377(3) ?
C13 H13 . 0.9300 ?
C14 H14 . 0.9300 ?
C15 H15A . 0.9600 ?
C15 H15B . 0.9600 ?
C15 H15C . 0.9600 ?

loop_
_geom_hbond_atom_site_label_D
_geom_hbond_atom_site_label_H
_geom_hbond_atom_site_label_A
_geom_hbond_site_symmetry_A
_geom_hbond_distance_DH
_geom_hbond_distance_HA
_geom_hbond_distance_DA
_geom_hbond_angle_DHA
N1 H1 O1 2_676 0.910(9) 1.943(10) 2.844(2) 170.3(18)

loop_
_cod_related_entry_id
_cod_related_entry_database
_cod_related_entry_code
1 ChemSpider 7834996
